data_4321502
loop_
_publ_author_name
'Timothy J. Boyle'
'Dawn M. Pedrotty'
'Todd M. Alam'
'Sara C. Vick'
'Mark A. Rodriguez'

_publ_section_title
;
 Structural Diversity in Solvated Lithium Aryloxides. Syntheses,
 Characterization, and Structures of [Li(OAr)(THF)x]n and [Li(OAr)(py)x]2
 Complexes Where OAr = OC6H5, OC6H4(2-Me), OC6H3(2,6-(Me))2, OC6H4(2-Pri),
 OC6H3(2,6-(Pri))2, OC6H4(2-But), OC6H3(2,6-(But))2
;
_journal_name_full 'Inorganic Chemistry'
_journal_page_first 5133
_journal_page_last 5146
_journal_paper_doi 10.1021/ic000432a
_journal_volume 39
_journal_year 2000
_chemical_formula_sum 'C44 H60 Li4 O8'
_chemical_formula_weight 744.68
_chemical_name_common '[Li(OMP)(THF)]4'
_chemical_name_systematic
; 
 ? 
;
_space_group_IT_number 14
_symmetry_cell_setting monoclinic
_symmetry_space_group_name_Hall '-P 2ybc'
_symmetry_space_group_name_H-M 'P 1 21/c 1'
_atom_sites_solution_hydrogens geom
_atom_sites_solution_primary direct
_atom_sites_solution_secondary difmap
_audit_creation_method SHELXL-97
_cell_angle_alpha 90.00
_cell_angle_beta 108.425(12)
_cell_angle_gamma 90.00
_cell_formula_units_Z 4
_cell_length_a 16.187(7)
_cell_length_b 14.941(7)
_cell_length_c 18.920(10)
_cell_measurement_reflns_used 106
_cell_measurement_temperature 168(2)
_cell_volume 4341(4)
_computing_cell_refinement 'Bruker SMART'
_computing_data_collection 'Bruker SMART'
_computing_data_reduction 'Bruker SHELXTL'
_computing_molecular_graphics 'Bruker SHELXTL'
_computing_publication_material 'Bruker SHELXTL'
_computing_structure_refinement 'SHELXL-97 (Sheldrick, 1997)'
_computing_structure_solution 'SHELXS-97 (Sheldrick, 1990)'
_diffrn_ambient_temperature 168(2)
_diffrn_measured_fraction_theta_full 0.911
_diffrn_measured_fraction_theta_max 0.911
_diffrn_measurement_device_type 'CCD area detector'
_diffrn_measurement_method 'phi and omega scans'
_diffrn_radiation_monochromator graphite
_diffrn_radiation_source 'fine-focus sealed tube'
_diffrn_radiation_type MoK\a
_diffrn_radiation_wavelength 0.71073
_diffrn_reflns_av_R_equivalents 0.0619
_diffrn_reflns_av_sigmaI/netI 0.1175
_diffrn_reflns_limit_h_max 18
_diffrn_reflns_limit_h_min -21
_diffrn_reflns_limit_k_max 18
_diffrn_reflns_limit_k_min -19
_diffrn_reflns_limit_l_max 25
_diffrn_reflns_limit_l_min -21
_diffrn_reflns_number 25189
_diffrn_reflns_theta_full 28.16
_diffrn_reflns_theta_max 28.16
_diffrn_reflns_theta_min 1.33
_exptl_absorpt_coefficient_mu 0.075
_exptl_absorpt_correction_type none
_exptl_crystal_colour colorless
_exptl_crystal_density_diffrn 1.139
_exptl_crystal_density_method 'not measured'
_exptl_crystal_description spindle
_exptl_crystal_F_000 1600
_exptl_crystal_size_max .3mm
_exptl_crystal_size_min .2mm
_refine_diff_density_max 0.323
_refine_diff_density_min -0.234
_refine_diff_density_rms 0.061
_refine_ls_extinction_method none
_refine_ls_goodness_of_fit_ref 1.080
_refine_ls_hydrogen_treatment mixed
_refine_ls_matrix_type full
_refine_ls_number_parameters 509
_refine_ls_number_reflns 9686
_refine_ls_number_restraints 0
_refine_ls_restrained_S_all 1.080
_refine_ls_R_factor_all 0.1900
_refine_ls_R_factor_gt 0.0864
_refine_ls_shift/su_max 0.005
_refine_ls_shift/su_mean 0.001
_refine_ls_structure_factor_coef Fsqd
_refine_ls_weighting_details 'calc w=1/[\s^2^(Fo^2^)+(0.1410P)^2^+0.3993P] where P=(Fo^2^+2Fc^2^)/3'
_refine_ls_weighting_scheme calc
_refine_ls_wR_factor_gt 0.2760
_refine_ls_wR_factor_ref 0.3087
_reflns_number_gt 3947
_reflns_number_total 9686
_reflns_threshold_expression >2sigma(I)
_cod_data_source_file ic000432a_2.cif
_cod_data_source_block dmtp2a
_cod_database_code 4321502

loop_
_symmetry_equiv_pos_as_xyz
'x, y, z'
'-x, y+1/2, -z+1/2'
'-x, -y, -z'
'x, -y-1/2, z-1/2'

loop_
_atom_site_label
_atom_site_type_symbol
_atom_site_fract_x
_atom_site_fract_y
_atom_site_fract_z
_atom_site_U_iso_or_equiv
_atom_site_adp_type
_atom_site_occupancy
_atom_site_symmetry_multiplicity
_atom_site_calc_flag
_atom_site_refinement_flags
_atom_site_disorder_assembly
_atom_site_disorder_group
Li1 Li 0.2532(5) 0.6854(5) 0.3012(4) 0.0394(17) Uani 1 1 d . . .
Li2 Li 0.1715(4) 0.7671(5) 0.1770(4) 0.0369(16) Uani 1 1 d . . .
Li3 Li 0.2448(5) 0.8596(5) 0.3000(4) 0.0411(17) Uani 1 1 d . . .
Li4 Li 0.3403(5) 0.7756(5) 0.2309(4) 0.0376(16) Uani 1 1 d . . .
O1 O 0.26074(17) 0.67486(18) 0.19936(15) 0.0368(7) Uani 1 1 d . . .
O2 O 0.15480(17) 0.76755(18) 0.27615(15) 0.0351(7) Uani 1 1 d . . .
O3 O 0.25278(17) 0.86808(18) 0.19839(16) 0.0378(7) Uani 1 1 d . . .
O4 O 0.34164(18) 0.77575(19) 0.33597(15) 0.0375(7) Uani 1 1 d . . .
O5 O 0.26256(19) 0.58358(19) 0.36832(16) 0.0426(8) Uani 1 1 d . . .
O6 O 0.08097(18) 0.7544(2) 0.08224(16) 0.0439(8) Uani 1 1 d . . .
O7 O 0.2310(2) 0.9607(2) 0.35878(17) 0.0455(8) Uani 1 1 d . . .
O8 O 0.4415(2) 0.7900(2) 0.19906(17) 0.0487(8) Uani 1 1 d . . .
C1 C 0.2673(3) 0.5954(3) 0.1712(2) 0.0377(10) Uani 1 1 d . . .
C2 C 0.3443(3) 0.5720(3) 0.1524(3) 0.0519(13) Uani 1 1 d . . .
H2 H 0.3888 0.6156 0.1590 0.062 Uiso 1 1 calc R A 1
C3 C 0.3556(4) 0.4892(4) 0.1256(3) 0.0658(16) Uani 1 1 d . . .
H3 H 0.4069 0.4767 0.1132 0.079 Uiso 1 1 calc R B 1
C4 C 0.2931(4) 0.4248(4) 0.1166(3) 0.0624(15) Uani 1 1 d . . .
H4 H 0.3017 0.3671 0.0990 0.075 Uiso 1 1 calc R C 1
C5 C 0.2182(4) 0.4429(3) 0.1329(3) 0.0561(14) Uani 1 1 d . . .
H5 H 0.1756 0.3972 0.1265 0.067 Uiso 1 1 calc R D 1
C6 C 0.2026(3) 0.5287(3) 0.1593(3) 0.0478(12) Uani 1 1 d . . .
C7 C 0.1213(3) 0.5480(3) 0.1730(3) 0.0523(13) Uani 1 1 d . . .
H7A H 0.1334 0.5759 0.2221 0.078 Uiso 1 1 calc R E 1
H7B H 0.0890 0.4922 0.1715 0.078 Uiso 1 1 calc R E 1
H7C H 0.0865 0.5889 0.1345 0.078 Uiso 1 1 calc R E 1
C8 C 0.2926(3) 0.5954(3) 0.4473(3) 0.0504(12) Uani 1 1 d . . .
H8A H 0.2434 0.6097 0.4658 0.060 Uiso 1 1 calc R F 1
H8B H 0.3356 0.6447 0.4613 0.060 Uiso 1 1 calc R F 1
C9 C 0.3343(3) 0.5078(3) 0.4795(3) 0.0563(14) Uani 1 1 d . . .
H9A H 0.3293 0.4972 0.5296 0.068 Uiso 1 1 calc R G 1
H9B H 0.3964 0.5060 0.4826 0.068 Uiso 1 1 calc R G 1
C10 C 0.2810(4) 0.4403(3) 0.4233(3) 0.0618(15) Uani 1 1 d . . .
H10A H 0.3169 0.3878 0.4198 0.074 Uiso 1 1 calc R H 1
H10B H 0.2301 0.4196 0.4372 0.074 Uiso 1 1 calc R H 1
C11 C 0.2529(4) 0.4905(3) 0.3519(3) 0.0769(19) Uani 1 1 d . . .
H11A H 0.2891 0.4731 0.3206 0.092 Uiso 1 1 calc R I 1
H11B H 0.1914 0.4766 0.3242 0.092 Uiso 1 1 calc R I 1
C12 C 0.0751(3) 0.7585(3) 0.2812(2) 0.0385(11) Uani 1 1 d . . .
C13 C 0.0526(3) 0.6796(3) 0.3150(3) 0.0475(12) Uani 1 1 d . . .
H13 H 0.0960 0.6357 0.3358 0.057 Uiso 1 1 calc R J 1
C14 C -0.0303(3) 0.6665(3) 0.3179(3) 0.0539(13) Uani 1 1 d . . .
H14 H -0.0439 0.6137 0.3400 0.065 Uiso 1 1 calc R K 1
C15 C -0.0936(3) 0.7297(3) 0.2889(3) 0.0493(12) Uani 1 1 d . . .
H15 H -0.1508 0.7203 0.2911 0.059 Uiso 1 1 calc R L 1
C16 C -0.0750(3) 0.8063(3) 0.2566(3) 0.0463(12) Uani 1 1 d . . .
H16 H -0.1199 0.8487 0.2362 0.056 Uiso 1 1 calc R M 1
C17 C 0.0087(3) 0.8232(3) 0.2532(2) 0.0414(11) Uani 1 1 d . . .
C18 C 0.0284(3) 0.9074(3) 0.2201(3) 0.0499(12) Uani 1 1 d . . .
H18A H -0.0256 0.9412 0.1982 0.075 Uiso 1 1 calc R N 1
H18B H 0.0545 0.8932 0.1812 0.075 Uiso 1 1 calc R N 1
H18C H 0.0693 0.9435 0.2589 0.075 Uiso 1 1 calc R N 1
C19 C -0.0113(3) 0.7589(4) 0.0661(3) 0.0649(16) Uani 1 1 d . . .
H19A H -0.0302 0.8218 0.0664 0.078 Uiso 1 1 calc R O 1
H19B H -0.0293 0.7251 0.1037 0.078 Uiso 1 1 calc R O 1
C20 C -0.0513(3) 0.7184(3) -0.0099(3) 0.0552(13) Uani 1 1 d . . .
H20A H -0.0728 0.7657 -0.0480 0.066 Uiso 1 1 calc R P 1
H20B H -0.1005 0.6787 -0.0106 0.066 Uiso 1 1 calc R P 1
C21 C 0.0215(3) 0.6657(4) -0.0245(3) 0.0577(14) Uani 1 1 d . . .
H21A H 0.0238 0.6036 -0.0056 0.069 Uiso 1 1 calc R Q 1
H21B H 0.0153 0.6643 -0.0782 0.069 Uiso 1 1 calc R Q 1
C22 C 0.1004(3) 0.7185(4) 0.0191(3) 0.0576(14) Uani 1 1 d . . .
H22A H 0.1523 0.6793 0.0354 0.069 Uiso 1 1 calc R R 1
H22B H 0.1119 0.7674 -0.0119 0.069 Uiso 1 1 calc R R 1
C23 C 0.2476(3) 0.9482(3) 0.1661(2) 0.0374(10) Uani 1 1 d . . .
C24 C 0.1759(3) 0.9680(3) 0.1014(3) 0.0516(13) Uani 1 1 d . . .
H24 H 0.1337 0.9227 0.0817 0.062 Uiso 1 1 calc R S 1
C25 C 0.1656(4) 1.0491(4) 0.0667(3) 0.0626(15) Uani 1 1 d . . .
H25 H 0.1176 1.0601 0.0232 0.075 Uiso 1 1 calc R T 1
C26 C 0.2271(4) 1.1153(4) 0.0966(4) 0.0641(15) Uani 1 1 d . . .
H26 H 0.2199 1.1727 0.0738 0.077 Uiso 1 1 calc R U 1
C27 C 0.2965(3) 1.0999(3) 0.1571(3) 0.0487(12) Uani 1 1 d . . .
H27 H 0.3375 1.1466 0.1758 0.058 Uiso 1 1 calc R V 1
C28 C 0.3100(3) 1.0158(3) 0.1937(3) 0.0498(12) Uani 1 1 d . . .
C29 C 0.3867(3) 0.9996(4) 0.2587(3) 0.0596(14) Uani 1 1 d . . .
H29A H 0.3682 0.9772 0.3000 0.089 Uiso 1 1 calc R W 1
H29B H 0.4190 1.0557 0.2736 0.089 Uiso 1 1 calc R W 1
H29C H 0.4243 0.9552 0.2461 0.089 Uiso 1 1 calc R W 1
C30 C 0.1984(4) 0.9411(4) 0.4203(3) 0.0644(15) Uani 1 1 d . . .
H30A H 0.2469 0.9381 0.4678 0.077 Uiso 1 1 calc R X 1
H30B H 0.1670 0.8833 0.4122 0.077 Uiso 1 1 calc R X 1
C31 C 0.1378(4) 1.0168(4) 0.4217(3) 0.0659(16) Uani 1 1 d . . .
H31A H 0.1360 1.0277 0.4729 0.079 Uiso 1 1 calc R Y 1
H31B H 0.0780 1.0047 0.3884 0.079 Uiso 1 1 calc R Y 1
C32 C 0.1782(4) 1.0945(4) 0.3940(4) 0.0778(18) Uani 1 1 d . . .
H32A H 0.1327 1.1365 0.3652 0.093 Uiso 1 1 calc R Z 1
H32B H 0.2189 1.1272 0.4363 0.093 Uiso 1 1 calc R Z 1
C33 C 0.2258(4) 1.0546(3) 0.3454(3) 0.0624(15) Uani 1 1 d . . .
H33A H 0.1941 1.0670 0.2923 0.075 Uiso 1 1 calc R A 1
H33B H 0.2849 1.0806 0.3577 0.075 Uiso 1 1 calc R A 1
C34 C 0.4184(3) 0.7814(3) 0.3904(2) 0.0392(11) Uani 1 1 d . . .
C35 C 0.4362(3) 0.8547(3) 0.4395(3) 0.0508(13) Uani 1 1 d . . .
H35 H 0.3926 0.8992 0.4337 0.061 Uiso 1 1 calc R B 1
C36 C 0.5145(3) 0.8646(4) 0.4958(3) 0.0612(15) Uani 1 1 d . . .
H36 H 0.5242 0.9139 0.5291 0.073 Uiso 1 1 calc R C 1
C37 C 0.5787(3) 0.8002(4) 0.5023(3) 0.0646(16) Uani 1 1 d . . .
H37 H 0.6336 0.8068 0.5396 0.078 Uiso 1 1 calc R D 1
C38 C 0.5640(3) 0.7276(3) 0.4558(3) 0.0536(13) Uani 1 1 d . . .
H38 H 0.6089 0.6847 0.4611 0.064 Uiso 1 1 calc R E 1
C39 C 0.4828(3) 0.7159(3) 0.4001(3) 0.0425(11) Uani 1 1 d . . .
C40 C 0.4668(3) 0.6350(3) 0.3523(3) 0.0527(13) Uani 1 1 d . . .
H40A H 0.4207 0.5990 0.3616 0.079 Uiso 1 1 calc R F 1
H40B H 0.5203 0.5995 0.3638 0.079 Uiso 1 1 calc R F 1
H40C H 0.4488 0.6530 0.2998 0.079 Uiso 1 1 calc R F 1
C41 C 0.5329(3) 0.7962(5) 0.2393(4) 0.079(2) Uani 1 1 d . . .
H41A H 0.5563 0.7365 0.2582 0.095 Uiso 1 1 calc R G 1
H41B H 0.5427 0.8372 0.2822 0.095 Uiso 1 1 calc R G 1
C42 C 0.5760(4) 0.8302(6) 0.1879(4) 0.111(3) Uani 1 1 d . . .
H42A H 0.6078 0.7816 0.1721 0.133 Uiso 1 1 calc R H 1
H42B H 0.6179 0.8780 0.2117 0.133 Uiso 1 1 calc R H 1
C43 C 0.5064(4) 0.8659(5) 0.1234(4) 0.0834(19) Uani 1 1 d . . .
H43A H 0.5201 0.8559 0.0766 0.100 Uiso 1 1 calc R I 1
H43B H 0.4982 0.9308 0.1293 0.100 Uiso 1 1 calc R I 1
C44 C 0.4269(3) 0.8150(4) 0.1230(3) 0.0609(15) Uani 1 1 d . . .
H44A H 0.3743 0.8529 0.1046 0.073 Uiso 1 1 calc R J 1
H44B H 0.4195 0.7613 0.0909 0.073 Uiso 1 1 calc R J 1

loop_
_atom_site_aniso_label
_atom_site_aniso_U_11
_atom_site_aniso_U_22
_atom_site_aniso_U_33
_atom_site_aniso_U_23
_atom_site_aniso_U_13
_atom_site_aniso_U_12
Li1 0.039(4) 0.032(4) 0.041(4) 0.005(3) 0.006(3) 0.003(3)
Li2 0.035(4) 0.038(4) 0.033(4) 0.000(3) 0.005(3) -0.002(3)
Li3 0.047(4) 0.040(4) 0.035(4) -0.004(3) 0.010(3) -0.004(3)
Li4 0.039(4) 0.037(4) 0.038(4) 0.010(3) 0.014(3) 0.005(3)
O1 0.0356(16) 0.0357(17) 0.0380(16) -0.0065(13) 0.0103(13) 0.0020(13)
O2 0.0265(15) 0.0371(16) 0.0420(17) 0.0040(13) 0.0115(13) 0.0012(12)
O3 0.0343(16) 0.0362(16) 0.0423(17) 0.0099(13) 0.0113(13) 0.0011(12)
O4 0.0344(16) 0.0384(16) 0.0347(16) 0.0005(13) 0.0040(13) 0.0010(13)
O5 0.0499(19) 0.0373(18) 0.0381(18) 0.0055(13) 0.0104(15) 0.0023(14)
O6 0.0323(17) 0.058(2) 0.0378(17) -0.0014(14) 0.0052(13) -0.0008(14)
O7 0.055(2) 0.0411(19) 0.0430(19) -0.0046(14) 0.0196(16) 0.0019(15)
O8 0.0423(18) 0.063(2) 0.0436(19) 0.0076(16) 0.0176(15) 0.0010(15)
C1 0.041(3) 0.043(3) 0.027(2) -0.0018(19) 0.0077(19) -0.001(2)
C2 0.058(3) 0.051(3) 0.047(3) 0.000(2) 0.018(3) 0.012(2)
C3 0.058(3) 0.076(4) 0.059(3) -0.007(3) 0.011(3) 0.014(3)
C4 0.071(4) 0.064(4) 0.047(3) -0.008(3) 0.011(3) 0.004(3)
C5 0.073(4) 0.046(3) 0.038(3) -0.007(2) 0.002(3) -0.007(3)
C6 0.048(3) 0.045(3) 0.040(3) 0.003(2) 0.000(2) -0.007(2)
C7 0.044(3) 0.057(3) 0.048(3) 0.004(2) 0.004(2) -0.007(2)
C8 0.066(3) 0.049(3) 0.041(3) 0.005(2) 0.022(2) -0.001(2)
C9 0.060(3) 0.064(3) 0.042(3) 0.010(2) 0.011(2) -0.002(3)
C10 0.090(4) 0.044(3) 0.054(3) 0.002(2) 0.027(3) 0.000(3)
C11 0.112(5) 0.040(3) 0.059(4) 0.004(3) -0.002(3) -0.004(3)
C12 0.037(3) 0.041(3) 0.034(2) -0.0040(19) 0.0059(19) 0.002(2)
C13 0.047(3) 0.053(3) 0.046(3) -0.003(2) 0.018(2) 0.002(2)
C14 0.063(3) 0.051(3) 0.055(3) -0.003(2) 0.028(3) -0.011(3)
C15 0.041(3) 0.057(3) 0.053(3) -0.008(3) 0.020(2) -0.005(2)
C16 0.032(2) 0.062(3) 0.044(3) -0.010(2) 0.011(2) 0.001(2)
C17 0.042(3) 0.044(3) 0.037(2) -0.003(2) 0.010(2) 0.007(2)
C18 0.048(3) 0.049(3) 0.054(3) -0.001(2) 0.018(2) 0.005(2)
C19 0.040(3) 0.089(4) 0.058(3) -0.021(3) 0.005(3) 0.000(3)
C20 0.047(3) 0.064(3) 0.050(3) -0.006(3) 0.009(2) -0.007(2)
C21 0.069(4) 0.061(3) 0.038(3) -0.005(2) 0.010(3) 0.013(3)
C22 0.042(3) 0.091(4) 0.038(3) 0.000(3) 0.012(2) 0.008(3)
C23 0.040(2) 0.038(3) 0.042(3) 0.002(2) 0.023(2) 0.001(2)
C24 0.056(3) 0.048(3) 0.059(3) 0.016(2) 0.030(3) 0.010(2)
C25 0.058(3) 0.073(4) 0.061(3) 0.021(3) 0.025(3) 0.013(3)
C26 0.063(4) 0.052(3) 0.090(4) 0.009(3) 0.042(3) 0.006(3)
C27 0.051(3) 0.047(3) 0.058(3) 0.005(2) 0.031(3) 0.003(2)
C28 0.050(3) 0.048(3) 0.059(3) -0.009(2) 0.028(3) 0.000(2)
C29 0.057(3) 0.059(3) 0.065(3) 0.000(3) 0.024(3) -0.010(3)
C30 0.077(4) 0.069(4) 0.054(3) 0.001(3) 0.030(3) 0.002(3)
C31 0.059(3) 0.078(4) 0.068(4) -0.016(3) 0.030(3) -0.004(3)
C32 0.095(5) 0.055(4) 0.104(5) -0.008(3) 0.061(4) 0.007(3)
C33 0.076(4) 0.045(3) 0.078(4) -0.011(3) 0.041(3) -0.004(3)
C34 0.036(2) 0.042(3) 0.038(2) 0.011(2) 0.008(2) -0.002(2)
C35 0.049(3) 0.055(3) 0.042(3) 0.000(2) 0.005(2) -0.008(2)
C36 0.060(3) 0.061(3) 0.054(3) -0.006(3) 0.007(3) -0.010(3)
C37 0.041(3) 0.070(4) 0.064(4) 0.011(3) -0.010(3) -0.009(3)
C38 0.038(3) 0.058(3) 0.058(3) 0.015(3) 0.006(2) -0.003(2)
C39 0.045(3) 0.042(3) 0.041(3) 0.012(2) 0.014(2) 0.001(2)
C40 0.043(3) 0.054(3) 0.062(3) 0.007(3) 0.018(2) 0.009(2)
C41 0.036(3) 0.121(5) 0.081(4) 0.038(4) 0.019(3) 0.003(3)
C42 0.070(4) 0.198(9) 0.078(5) 0.030(5) 0.041(4) -0.023(5)
C43 0.100(5) 0.086(5) 0.080(5) 0.019(4) 0.050(4) 0.001(4)
C44 0.058(3) 0.087(4) 0.044(3) 0.015(3) 0.024(3) 0.005(3)

loop_
_atom_type_symbol
_atom_type_description
_atom_type_scat_dispersion_real
_atom_type_scat_dispersion_imag
_atom_type_scat_source
C C 0.0033 0.0016 'International Tables Vol C Tables 4.2.6.8 and 6.1.1.4'
H H 0.0000 0.0000 'International Tables Vol C Tables 4.2.6.8 and 6.1.1.4'
Li Li -0.0003 0.0001 'International Tables Vol C Tables 4.2.6.8 and 6.1.1.4'
O O 0.0106 0.0060 'International Tables Vol C Tables 4.2.6.8 and 6.1.1.4'

loop_
_geom_angle_atom_site_label_1
_geom_angle_atom_site_label_2
_geom_angle_atom_site_label_3
_geom_angle
_geom_angle_site_symmetry_1
_geom_angle_site_symmetry_3
_geom_angle_publ_flag
O4 Li1 O2 96.0(3) . . ?
O4 Li1 O5 115.2(4) . . ?
O2 Li1 O5 122.5(4) . . ?
O4 Li1 O1 97.0(4) . . ?
O2 Li1 O1 96.4(3) . . ?
O5 Li1 O1 123.7(4) . . ?
O4 Li1 Li4 49.2(2) . . ?
O2 Li1 Li4 94.8(3) . . ?
O5 Li1 Li4 142.4(4) . . ?
O1 Li1 Li4 48.0(2) . . ?
O4 Li1 Li3 48.2(2) . . ?
O2 Li1 Li3 48.1(2) . . ?
O5 Li1 Li3 140.8(4) . . ?
O1 Li1 Li3 95.2(3) . . ?
Li4 Li1 Li3 60.9(3) . . ?
O4 Li1 Li2 95.2(3) . . ?
O2 Li1 Li2 48.9(2) . . ?
O5 Li1 Li2 149.6(4) . . ?
O1 Li1 Li2 47.8(2) . . ?
Li4 Li1 Li2 59.9(3) . . ?
Li3 Li1 Li2 61.0(3) . . ?
O6 Li2 O1 115.2(4) . . ?
O6 Li2 O3 122.0(4) . . ?
O1 Li2 O3 95.6(3) . . ?
O6 Li2 O2 126.1(4) . . ?
O1 Li2 O2 96.4(3) . . ?
O3 Li2 O2 94.9(3) . . ?
O6 Li2 Li4 139.8(4) . . ?
O1 Li2 Li4 48.1(2) . . ?
O3 Li2 Li4 47.7(2) . . ?
O2 Li2 Li4 94.0(3) . . ?
O6 Li2 Li1 144.1(4) . . ?
O1 Li2 Li1 48.8(2) . . ?
O3 Li2 Li1 93.3(3) . . ?
O2 Li2 Li1 47.9(2) . . ?
Li4 Li2 Li1 59.9(3) . . ?
O6 Li2 Li3 149.9(4) . . ?
O1 Li2 Li3 94.8(3) . . ?
O3 Li2 Li3 47.9(2) . . ?
O2 Li2 Li3 47.2(2) . . ?
Li4 Li2 Li3 60.4(3) . . ?
Li1 Li2 Li3 59.5(3) . . ?
O7 Li3 O2 118.1(4) . . ?
O7 Li3 O4 121.9(4) . . ?
O2 Li3 O4 95.0(3) . . ?
O7 Li3 O3 124.5(4) . . ?
O2 Li3 O3 95.4(3) . . ?
O4 Li3 O3 95.1(4) . . ?
O7 Li3 Li1 142.4(4) . . ?
O2 Li3 Li1 48.0(2) . . ?
O4 Li3 Li1 47.3(2) . . ?
O3 Li3 Li1 93.0(3) . . ?
O7 Li3 Li4 148.3(4) . . ?
O2 Li3 Li4 93.5(3) . . ?
O4 Li3 Li4 48.4(2) . . ?
O3 Li3 Li4 47.0(2) . . ?
Li1 Li3 Li4 59.4(3) . . ?
O7 Li3 Li2 144.6(4) . . ?
O2 Li3 Li2 48.2(2) . . ?
O4 Li3 Li2 93.4(3) . . ?
O3 Li3 Li2 47.5(2) . . ?
Li1 Li3 Li2 59.5(3) . . ?
Li4 Li3 Li2 59.0(3) . . ?
O8 Li4 O3 115.5(4) . . ?
O8 Li4 O1 122.4(4) . . ?
O3 Li4 O1 96.2(3) . . ?
O8 Li4 O4 124.9(4) . . ?
O3 Li4 O4 95.3(3) . . ?
O1 Li4 O4 96.0(3) . . ?
O8 Li4 Li1 150.4(4) . . ?
O3 Li4 Li1 94.1(3) . . ?
O1 Li4 Li1 48.9(2) . . ?
O4 Li4 Li1 47.4(2) . . ?
O8 Li4 Li2 140.8(4) . . ?
O3 Li4 Li2 48.5(2) . . ?
O1 Li4 Li2 48.0(2) . . ?
O4 Li4 Li2 94.1(3) . . ?
Li1 Li4 Li2 60.2(3) . . ?
O8 Li4 Li3 142.3(4) . . ?
O3 Li4 Li3 48.1(2) . . ?
O1 Li4 Li3 94.9(3) . . ?
O4 Li4 Li3 47.5(2) . . ?
Li1 Li4 Li3 59.7(3) . . ?
Li2 Li4 Li3 60.7(3) . . ?
C1 O1 Li2 134.3(3) . . ?
C1 O1 Li4 133.6(3) . . ?
Li2 O1 Li4 83.8(3) . . ?
C1 O1 Li1 120.3(3) . . ?
Li2 O1 Li1 83.4(3) . . ?
Li4 O1 Li1 83.0(3) . . ?
C12 O2 Li1 131.0(3) . . ?
C12 O2 Li3 136.5(3) . . ?
Li1 O2 Li3 83.9(3) . . ?
C12 O2 Li2 119.6(3) . . ?
Li1 O2 Li2 83.2(3) . . ?
Li3 O2 Li2 84.6(3) . . ?
C23 O3 Li4 136.1(3) . . ?
C23 O3 Li2 130.9(3) . . ?
Li4 O3 Li2 83.8(3) . . ?
C23 O3 Li3 119.4(3) . . ?
Li4 O3 Li3 84.9(3) . . ?
Li2 O3 Li3 84.6(3) . . ?
C34 O4 Li1 135.6(3) . . ?
C34 O4 Li3 132.3(3) . . ?
Li1 O4 Li3 84.4(3) . . ?
C34 O4 Li4 118.9(3) . . ?
Li1 O4 Li4 83.4(3) . . ?
Li3 O4 Li4 84.2(3) . . ?
C11 O5 C8 109.1(3) . . ?
C11 O5 Li1 129.6(4) . . ?
C8 O5 Li1 120.9(3) . . ?
C19 O6 C22 109.2(3) . . ?
C19 O6 Li2 129.0(4) . . ?
C22 O6 Li2 120.6(3) . . ?
C33 O7 C30 109.0(4) . . ?
C33 O7 Li3 132.8(4) . . ?
C30 O7 Li3 116.2(4) . . ?
C44 O8 C41 109.3(4) . . ?
C44 O8 Li4 117.1(3) . . ?
C41 O8 Li4 132.5(4) . . ?
O1 C1 C6 123.3(4) . . ?
O1 C1 C2 120.3(4) . . ?
C6 C1 C2 116.4(4) . . ?
C3 C2 C1 122.5(5) . . ?
C4 C3 C2 120.1(6) . . ?
C3 C4 C5 120.4(5) . . ?
C4 C5 C6 121.6(5) . . ?
C1 C6 C5 119.0(5) . . ?
C1 C6 C7 120.1(4) . . ?
C5 C6 C7 120.9(4) . . ?
O5 C8 C9 106.0(4) . . ?
C8 C9 C10 102.2(4) . . ?
C11 C10 C9 104.1(4) . . ?
O5 C11 C10 108.3(4) . . ?
O2 C12 C17 122.8(4) . . ?
O2 C12 C13 120.1(4) . . ?
C17 C12 C13 117.1(4) . . ?
C14 C13 C12 121.4(5) . . ?
C15 C14 C13 120.0(5) . . ?
C14 C15 C16 120.6(5) . . ?
C15 C16 C17 121.5(5) . . ?
C16 C17 C12 119.3(4) . . ?
C16 C17 C18 120.8(4) . . ?
C12 C17 C18 119.8(4) . . ?
O6 C19 C20 107.0(4) . . ?
C19 C20 C21 104.9(4) . . ?
C22 C21 C20 101.6(4) . . ?
O6 C22 C21 106.3(4) . . ?
O3 C23 C28 122.6(4) . . ?
O3 C23 C24 119.7(4) . . ?
C28 C23 C24 117.7(4) . . ?
C25 C24 C23 122.7(5) . . ?
C24 C25 C26 118.2(5) . . ?
C27 C26 C25 121.5(5) . . ?
C26 C27 C28 121.6(5) . . ?
C23 C28 C27 118.2(5) . . ?
C23 C28 C29 120.8(4) . . ?
C27 C28 C29 120.9(5) . . ?
O7 C30 C31 105.5(4) . . ?
C30 C31 C32 102.4(5) . . ?
C33 C32 C31 105.8(5) . . ?
O7 C33 C32 107.2(5) . . ?
O4 C34 C39 121.9(4) . . ?
O4 C34 C35 120.1(4) . . ?
C39 C34 C35 118.0(4) . . ?
C36 C35 C34 122.6(5) . . ?
C35 C36 C37 118.1(5) . . ?
C38 C37 C36 121.2(5) . . ?
C37 C38 C39 120.5(5) . . ?
C34 C39 C38 119.5(4) . . ?
C34 C39 C40 120.7(4) . . ?
C38 C39 C40 119.9(4) . . ?
O8 C41 C42 107.4(5) . . ?
C41 C42 C43 106.0(5) . . ?
C42 C43 C44 104.6(5) . . ?
O8 C44 C43 105.0(4) . . ?

loop_
_geom_bond_atom_site_label_1
_geom_bond_atom_site_label_2
_geom_bond_distance
_geom_bond_site_symmetry_2
_geom_bond_publ_flag
Li1 O4 1.926(8) . ?
Li1 O2 1.947(7) . ?
Li1 O5 1.958(7) . ?
Li1 O1 1.974(8) . ?
Li1 Li4 2.599(10) . ?
Li1 Li3 2.606(10) . ?
Li1 Li2 2.606(10) . ?
Li2 O6 1.933(7) . ?
Li2 O1 1.943(8) . ?
Li2 O3 1.958(7) . ?
Li2 O2 1.979(8) . ?
Li2 Li4 2.599(10) . ?
Li2 Li3 2.644(10) . ?
Li3 O7 1.930(8) . ?
Li3 O2 1.950(8) . ?
Li3 O4 1.953(8) . ?
Li3 O3 1.972(8) . ?
Li3 Li4 2.637(11) . ?
Li4 O8 1.928(8) . ?
Li4 O3 1.935(7) . ?
Li4 O1 1.947(8) . ?
Li4 O4 1.982(8) . ?
O1 C1 1.319(5) . ?
O2 C12 1.330(5) . ?
O3 C23 1.335(5) . ?
O4 C34 1.342(5) . ?
O5 C11 1.423(6) . ?
O5 C8 1.429(5) . ?
O6 C19 1.428(6) . ?
O6 C22 1.432(6) . ?
O7 C33 1.423(6) . ?
O7 C30 1.451(6) . ?
O8 C44 1.432(6) . ?
O8 C41 1.436(6) . ?
C1 C6 1.412(6) . ?
C1 C2 1.442(7) . ?
C2 C3 1.371(7) . ?
C3 C4 1.368(8) . ?
C4 C5 1.368(8) . ?
C5 C6 1.428(7) . ?
C6 C7 1.448(7) . ?
C8 C9 1.510(7) . ?
C9 C10 1.520(7) . ?
C10 C11 1.485(7) . ?
C12 C17 1.418(6) . ?
C12 C13 1.442(6) . ?
C13 C14 1.375(7) . ?
C14 C15 1.374(7) . ?
C15 C16 1.375(7) . ?
C16 C17 1.400(6) . ?
C17 C18 1.484(6) . ?
C19 C20 1.504(7) . ?
C20 C21 1.513(7) . ?
C21 C22 1.506(7) . ?
C23 C28 1.407(6) . ?
C23 C24 1.425(6) . ?
C24 C25 1.364(7) . ?
C25 C26 1.390(8) . ?
C26 C27 1.348(7) . ?
C27 C28 1.418(7) . ?
C28 C29 1.466(7) . ?
C30 C31 1.504(8) . ?
C31 C32 1.505(8) . ?
C32 C33 1.499(8) . ?
C34 C39 1.399(6) . ?
C34 C35 1.406(7) . ?
C35 C36 1.382(7) . ?
C36 C37 1.393(8) . ?
C37 C38 1.369(8) . ?
C38 C39 1.412(6) . ?
C39 C40 1.483(7) . ?
C41 C42 1.457(8) . ?
C42 C43 1.474(9) . ?
C43 C44 1.491(8) . ?
